data_4320624
loop_
_publ_author_name
'Alexei V. Marchenko'
'John C. Huffman'
'Pedro Valerga'
'Manuel Jim\'enez Tenorio'
'M Carmen Puerta'
'Kenneth G. Caulton'

_publ_section_title
;
 Effect of Lewis Acidity on the Synthesis of RuHCl(CO)(phosphine)2: Subtle
 Influence of Steric and Electronic Effects among PiPr3,
 PiPr2(3,5-(CF3)2C6H3), and PiPr2Me
;
_journal_name_full 'Inorganic Chemistry'
_journal_page_first 6444
_journal_page_last 6450
_journal_paper_doi 10.1021/ic000500t
_journal_volume 40
_journal_year 2001
_chemical_formula_sum 'C30 H68 Cl4 O2 P4 Ru2'
_chemical_formula_weight 928.715
_space_group_IT_number 15
_symmetry_cell_setting monoclinic
_symmetry_space_group_name_Hall '-C 2yc'
_symmetry_space_group_name_H-M 'C 1 2/c 1'
_audit_creation_method 'minor manual editing of SDT2CIF v. 1.2 BETA  output'
_cell_angle_alpha 90
_cell_angle_beta 111.7582
_cell_angle_gamma 90
_cell_formula_units_Z 4
_cell_length_a 21.7729(11)
_cell_length_b 16.2148(8)
_cell_length_c 12.5448(6)
_cell_measurement_reflns_used 5980
_cell_measurement_temperature 121(2)
_cell_measurement_theta_max 32.45
_cell_measurement_theta_min 2.64
_cell_volume 4113.3(4)
_computing_cell_refinement 'SAINT (Bruker, 1999)'
_computing_data_collection 'SMART (Bruker, 1999)'
_computing_data_reduction 'SAINT (Bruker, 1999), XTEL (local package)'
_computing_molecular_graphics 'XTEL, local package'
_computing_publication_material 'XTEL, local package'
_computing_structure_refinement 'XTEL, local package'
_computing_structure_solution 'SHELXS-97 (Sheldrick, 1997)'
_diffrn_ambient_temperature 121(2)
_diffrn_detector 'CCD area detector'
_diffrn_detector_area_resol_mean 44.52
_diffrn_detector_type 'Bruker SMART 6000'
_diffrn_measured_fraction_theta_full 1
_diffrn_measured_fraction_theta_max 1
_diffrn_measurement_details '   0.30 degree frames measured for   5.15 seconds each'
_diffrn_measurement_device 'three-circle goniometer with fixed chi'
_diffrn_measurement_device_type 'Bruker Platform goniometer'
_diffrn_measurement_method '\w scans'
_diffrn_radiation_type 'Mo K\a'
_diffrn_radiation_wavelength 0.71073
_diffrn_reflns_av_R_equivalents 5210
_diffrn_reflns_limit_h_max 32
_diffrn_reflns_limit_h_min -27
_diffrn_reflns_limit_k_max 24
_diffrn_reflns_limit_k_min -22
_diffrn_reflns_limit_l_max 14
_diffrn_reflns_limit_l_min -18
_diffrn_reflns_number 3
_diffrn_reflns_theta_full 32.5089
_diffrn_reflns_theta_max 32.5089
_diffrn_reflns_theta_min 2.08373
_diffrn_standards_decay_% 0.
_diffrn_standards_interval_time 83
_diffrn_standards_number 316
_exptl_absorpt_coefficient_mu 1.1753
_exptl_absorpt_correction_T_max 1.000000
_exptl_absorpt_correction_T_min 0.892089
_exptl_absorpt_correction_type semi-empirical
_exptl_absorpt_process_details SADABS
_exptl_crystal_colour yellow
_exptl_crystal_density_diffrn 1.5
_exptl_crystal_density_method 'not measured'
_exptl_crystal_description irregular
_exptl_crystal_F_000 1920
_exptl_crystal_size_max .25
_exptl_crystal_size_mid .25
_exptl_crystal_size_min .30
_refine_diff_density_max 0.56
_refine_diff_density_min -0.87
_refine_ls_abs_structure_details none
_refine_ls_extinction_coef -0.000000045(4)
_refine_ls_extinction_expression
;

Larson, A. C. (1967).  Acta Cryst. 23, p. 664.  Eq. (3)

;
_refine_ls_extinction_method Zachariasen
_refine_ls_goodness_of_fit_ref 1.3245
_refine_ls_matrix_type full
_refine_ls_number_parameters 318
_refine_ls_number_reflns 5210
_refine_ls_R_factor_gt 0.0444
_refine_ls_shift/su_max 0.0021
_refine_ls_structure_factor_coef F
_refine_ls_weighting_details w^-1^=\s^2^(F)+(.07F)^2^
_refine_ls_weighting_scheme calc
_refine_ls_wR_factor_ref 0.0470
_reflns_number_gt 5210
_reflns_number_total 7418
_reflns_threshold_expression 'Fo^2^> 2.33\s(Fo^2^)'
_cod_data_source_file ic000500t.cif
_cod_data_source_block MSC99147
_cod_original_sg_symbol_H-M 'C 2/c'
_cod_database_code 4320624

loop_
_symmetry_equiv_pos_as_xyz
x,y,z
1/2+x,1/2+y,z
-x,y,1/2-z
1/2-x,1/2+y,1/2-z
x,-y,1/2+z
1/2+x,1/2-y,1/2+z
-x,-y,-z
1/2-x,1/2-y,-z

loop_
_atom_site_label
_atom_site_type_symbol
_atom_site_fract_x
_atom_site_fract_y
_atom_site_fract_z
_atom_site_U_iso_or_equiv
_atom_site_adp_type
_atom_site_occupancy
_atom_site_disorder_group
_atom_site_disorder_assembly
Ru1 RU 0.246434(14) 0.187527(17) 0.87110(2) 0.01498(8) Uani 1 0 .
Cl2 CL 0.33028(4) 0.25370(6) 1.04315(8) 0.0233(3) Uani 1 0 .
P3 P 0.32802(5) 0.12979(6) 0.81736(8) 0.0162(3) Uani 1 0 .
C4 C 0.3138(2) 0.0228(2) 0.7703(4) 0.0228(13) Uani 1 0 .
C5 C 0.41016(18) 0.1243(2) 0.9361(3) 0.0207(12) Uani 1 0 .
C6 C 0.4089(2) 0.0744(3) 1.0378(4) 0.0266(14) Uani 1 0 .
C7 C 0.4658(2) 0.0923(3) 0.8997(4) 0.0297(15) Uani 1 0 .
C8 C 0.34114(19) 0.1866(2) 0.6994(3) 0.0244(13) Uani 1 0 .
C9 O 0.3618(2) 0.1338(3) 0.6147(4) 0.093(3) Uani 1 0 .
C10 O 0.3887(3) 0.2612(3) 0.7470(4) 0.101(3) Uani 1 0 .
P11 P 0.15920(5) 0.13936(6) 0.71220(8) 0.0182(3) Uani 1 0 .
C12 C 0.1693(2) 0.1508(3) 0.5750(3) 0.0271(14) Uani 1 0 .
C13 C 0.14122(19) 0.0281(2) 0.7199(3) 0.0227(12) Uani 1 0 .
C14 C 0.1144(2) -0.0187(3) 0.6068(4) 0.0325(16) Uani 1 0 .
C15 O 0.0965(2) 0.0151(3) 0.7898(4) 0.090(2) Uani 1 0 .
C16 C 0.0795(2) 0.1942(3) 0.6852(3) 0.0261(13) Uani 1 0 .
C17 C 0.0841(3) 0.2869(3) 0.6710(4) 0.0373(18) Uani 1 0 .
C18 C 0.0210(2) 0.1611(3) 0.5844(4) 0.0361(17) Uani 1 0 .
C19 C 0.2481(5) 0.2778(5) 0.7926(8) 0.024(3) Uani 0.5 0 .
CL20 CL 0.24550(14) 0.31696(19) 0.7719(3) 0.0339(10) Uani 0.5 0 .
O21 O 0.2479(4) 0.3397(4) 0.7328(6) 0.032(3) Uani 0.5 0 .
C22 C 0.2470(5) 0.0883(7) 0.9518(8) 0.020(3) Uani 0.5 0 .
CL23 CL 0.24835(16) 0.06537(17) 0.9856(3) 0.0190(9) Uani 0.5 0 .
O24 O 0.2454(5) 0.0325(5) 0.9921(8) 0.029(3) Uani 0.5 0 .
H1 H 0.311(2) -0.012(3) 0.833(4) 0.044(14) Uiso 1 0 .
H2 H 0.2732(19) 0.017(2) 0.699(3) 0.023(11) Uiso 1 0 .
H3 H 0.3485(19) -0.001(2) 0.761(3) 0.019(11) Uiso 1 0 .
H4 H 0.426(2) 0.175(3) 0.964(3) 0.034(12) Uiso 1 0 .
H5 H 0.3771(17) 0.093(2) 1.062(3) 0.006(8) Uiso 1 0 .
H6 H 0.401(2) 0.024(3) 1.023(4) 0.032(13) Uiso 1 0 .
H7 H 0.4547(18) 0.075(2) 1.097(3) 0.019(10) Uiso 1 0 .
H8 H 0.462(2) 0.040(3) 0.882(3) 0.028(12) Uiso 1 0 .
H9 H 0.4733(18) 0.127(2) 0.851(3) 0.014(10) Uiso 1 0 .
H10 H 0.511(2) 0.092(2) 0.971(3) 0.026(11) Uiso 1 0 .
H11 H 0.2902(18) 0.208(2) 0.647(3) 0.021(11) Uiso 1 0 .
H12 H 0.3316 0.0899 0.5843 0.0989 Uiso 1 0 .
H13 H 0.3649 0.1665 0.5545 0.0989 Uiso 1 0 .
H14 H 0.4053 0.1094 0.6553 0.0989 Uiso 1 0 .
H15 H 0.434 0.2429 0.7768 0.1063 Uiso 1 0 .
H16 H 0.3843 0.2994 0.6853 0.1063 Uiso 1 0 .
H17 H 0.3793 0.2888 0.8047 0.1063 Uiso 1 0 .
H18 H 0.204(2) 0.116(3) 0.565(4) 0.042(14) Uiso 1 0 .
H19 H 0.1298(19) 0.138(2) 0.515(3) 0.018(10) Uiso 1 0 .
H20 H 0.1819(19) 0.197(2) 0.565(3) 0.016(11) Uiso 1 0 .
H21 H 0.1848(17) 0.005(2) 0.757(3) 0.011(9) Uiso 1 0 .
H22 H 0.081(2) 0.001(3) 0.574(4) 0.049(17) Uiso 1 0 .
H23 H 0.148(3) -0.021(3) 0.573(4) 0.071(19) Uiso 1 0 .
H24 H 0.1018(19) -0.079(3) 0.617(3) 0.027(11) Uiso 1 0 .
H25 H 0.1048 0.0564 0.8488 0.0986 Uiso 1 0 .
H26 H 0.0509 0.0158 0.7434 0.0986 Uiso 1 0 .
H27 H 0.106 -0.038 0.8296 0.0986 Uiso 1 0 .
H28 H 0.0646(19) 0.186(3) 0.724(3) 0.024(12) Uiso 1 0 .
H29 H 0.112(2) 0.311(3) 0.711(4) 0.029(14) Uiso 1 0 .
H30 H 0.084(2) 0.310(3) 0.596(4) 0.060(16) Uiso 1 0 .
H31 H 0.0410(19) 0.309(2) 0.662(3) 0.024(11) Uiso 1 0 .
H32 H -0.0123(18) 0.183(2) 0.577(3) 0.011(9) Uiso 1 0 .
H33 H 0.0261(18) 0.172(2) 0.512(3) 0.022(11) Uiso 1 0 .
H34 H 0.014(2) 0.110(3) 0.593(3) 0.020(12) Uiso 1 0 .

loop_
_atom_site_aniso_label
_atom_site_aniso_U_11
_atom_site_aniso_U_22
_atom_site_aniso_U_33
_atom_site_aniso_U_12
_atom_site_aniso_U_13
_atom_site_aniso_U_23
Ru1 0.0164(7) 0.0159(4) 0.0140(2) 0.00233(12) 0.00704(9) -0.00172(12)
Cl2 0.0180(9) 0.0305(9) 0.0221(5) 0.0023(4) 0.0084(3) -0.0098(4)
P3 0.0186(9) 0.0147(6) 0.0181(5) 0.0005(3) 0.0099(4) -0.0010(3)
C4 0.022(2) 0.0161(17) 0.033(2) -0.0005(15) 0.0131(17) -0.0065(16)
C5 0.0178(18) 0.0188(18) 0.0274(19) -0.0008(14) 0.0106(15) -0.0036(15)
C6 0.025(2) 0.028(2) 0.027(2) 0.0047(17) 0.0095(17) 0.0037(17)
C7 0.022(2) 0.036(3) 0.035(2) 0.0038(18) 0.0143(18) 0.002(2)
C8 0.031(2) 0.0222(18) 0.0268(18) 0.0002(17) 0.0186(16) 0.0004(17)
C9 0.123(7) 0.102(5) 0.081(3) 0.006(3) 0.069(3) 0.006(3)
C10 0.152(8) 0.067(4) 0.101(4) -0.019(3) 0.066(4) 0.009(3)
P11 0.0191(9) 0.0216(7) 0.0142(4) 0.0037(4) 0.0063(3) -0.0001(4)
C12 0.029(3) 0.035(3) 0.0164(18) 0.0000(19) 0.0066(16) 0.0014(16)
C13 0.021(2) 0.025(2) 0.0224(18) -0.0008(15) 0.0079(15) -0.0009(15)
C14 0.029(3) 0.031(2) 0.034(2) -0.001(2) 0.008(2) -0.0090(19)
C15 0.102(6) 0.086(4) 0.082(4) -0.014(3) 0.035(3) 0.000(3)
C16 0.023(2) 0.034(2) 0.0202(18) 0.0105(17) 0.0068(15) 0.0019(17)
C17 0.038(3) 0.035(3) 0.031(2) 0.016(2) 0.004(2) 0.003(2)
C18 0.024(2) 0.047(3) 0.032(2) 0.013(2) 0.0047(19) -0.002(2)
C19 0.034(5) 0.011(4) 0.029(4) 0.006(4) 0.013(4) 0.003(4)
CL20 0.0340(19) 0.0282(18) 0.0391(18) 0.0048(14) 0.0131(12) -0.0008(14)
O21 0.046(5) 0.018(4) 0.036(5) 0.009(3) 0.020(4) 0.011(3)
C22 0.009(3) 0.031(6) 0.020(5) -0.001(4) 0.006(4) -0.007(4)
CL23 0.0215(14) 0.0210(16) 0.0164(13) 0.0000(13) 0.0092(10) 0.0100(11)
O24 0.025(4) 0.045(6) 0.019(3) 0.001(5) 0.011(3) 0.013(4)

loop_
_atom_type_symbol
_atom_type_description
_atom_type_scat_dispersion_real
_atom_type_scat_dispersion_imag
_atom_type_scat_source
RU Ru -1.42 0.836 'International Tables Vol. IV (1974) Table 2.2B'
CL Cl 0.132 0.159 'International Tables Vol. IV (1974) Table 2.2B'
P P 0.09 0.095 'International Tables Vol. IV (1974) Table 2.2B'
O O 0.008 0.006 'International Tables Vol. IV (1974) Table 2.2B'
C C 0.002 0.002 'International Tables Vol. IV (1974) Table 2.2B'
H H 0 0 'International Tables Vol. IV (1974) Table 2.2B'

loop_
_geom_angle_atom_site_label_1
_geom_angle_atom_site_label_2
_geom_angle_atom_site_label_3
_geom_angle
_geom_angle_site_symmetry_1
_geom_angle_site_symmetry_2
_geom_angle_site_symmetry_3
_geom_angle_publ_flag
Cl2 Ru1 Cl2 81.63(3) 8_557 . . no
Cl2 Ru1 CL20 90.63(7) 8_557 . . no
Cl2 Ru1 CL20 86.34(7) . . . no
Cl2 Ru1 CL23 85.65(9) 8_557 . . no
Cl2 Ru1 CL23 89.58(9) . . . no
Cl2 Ru1 P3 91.80(3) . . . no
Cl2 Ru1 P3 171.99(3) 8_557 . . no
Cl2 Ru1 P11 172.59(3) . . . no
Cl2 Ru1 P11 91.91(3) 8_557 . . no
Cl2 Ru1 C19 88.1(3) . . . no
Cl2 Ru1 C19 94.5(3) 8_557 . . no
Cl2 Ru1 C22 88.1(3) 8_557 . . no
Cl2 Ru1 C22 92.6(3) . . . no
CL20 Ru1 CL23 174.84(11) . . . no
CL20 Ru1 P3 93.53(7) . . . no
CL20 Ru1 P11 90.12(7) . . . no
CL20 Ru1 C19 4.1(3) . . . no
CL20 Ru1 C22 178.5(3) . . . no
CL23 Ru1 P3 89.74(8) . . . no
CL23 Ru1 P11 93.57(9) . . . no
CL23 Ru1 C19 177.6(3) . . . no
CL23 Ru1 C22 3.6(3) . . . no
P3 Ru1 P11 94.92(3) . . . no
P3 Ru1 C19 89.8(3) . . . no
P3 Ru1 C22 87.6(3) . . . no
P11 Ru1 C19 88.8(3) . . . no
P11 Ru1 C22 90.8(3) . . . no
C19 Ru1 C22 177.3(4) . . . no
Ru1 Cl2 Ru1 98.37(3) . . 8_557 no
Ru1 CL20 O21 155.9(9) . . . no
Ru1 CL20 C19 10.7(8) . . . no
O21 CL20 C19 145.3(13) . . . no
Ru1 CL23 O24 154.5(13) . . . no
Ru1 CL23 C22 12.5(12) . . . no
O24 CL23 C22 142(2) . . . no
Ru1 P3 C4 115.01(13) . . . no
Ru1 P3 C5 113.60(12) . . . no
Ru1 P3 C8 113.13(13) . . . no
C4 P3 C5 102.19(18) . . . no
C4 P3 C8 105.81(18) . . . no
C5 P3 C8 106.06(17) . . . no
Ru1 P11 C12 115.49(15) . . . no
Ru1 P11 C13 113.82(13) . . . no
Ru1 P11 C16 113.92(14) . . . no
C12 P11 C13 104.40(19) . . . no
C12 P11 C16 102.10(19) . . . no
C13 P11 C16 105.84(19) . . . no
C8 C9 H12 110.8(4) . . . no
C8 C9 H13 111.1(4) . . . no
C8 C9 H14 109.6(4) . . . no
H12 C9 H13 110.1(5) . . . no
H12 C9 H14 107.5(5) . . . no
H13 C9 H14 107.5(4) . . . no
C8 C10 H15 110.4(4) . . . no
C8 C10 H16 109.6(4) . . . no
C8 C10 H17 111.3(4) . . . no
H15 C10 H16 106.8(5) . . . no
H15 C10 H17 109.5(5) . . . no
H16 C10 H17 109.1(5) . . . no
C13 C15 H25 111.3(4) . . . no
C13 C15 H26 112.8(4) . . . no
C13 C15 H27 110.4(4) . . . no
H25 C15 H26 108.6(5) . . . no
H25 C15 H27 106.0(4) . . . no
H26 C15 H27 107.5(4) . . . no
CL20 O21 C19 18.0(7) . . . no
CL23 O24 C22 19.1(10) . . . no
P3 C4 H1 110(3) . . . no
P3 C4 H2 112(2) . . . no
P3 C4 H3 114(2) . . . no
H1 C4 H2 112(3) . . . no
H1 C4 H3 99(3) . . . no
H2 C4 H3 110(3) . . . no
P3 C5 C6 112.8(3) . . . no
P3 C5 C7 114.2(3) . . . no
P3 C5 H4 112(3) . . . no
C6 C5 C7 109.4(3) . . . no
C6 C5 H4 106(3) . . . no
C7 C5 H4 102(3) . . . no
C5 C6 H5 111(2) . . . no
C5 C6 H6 114(3) . . . no
C5 C6 H7 108(2) . . . no
H5 C6 H6 105(4) . . . no
H5 C6 H7 115(3) . . . no
H6 C6 H7 104(4) . . . no
C5 C7 H8 114(3) . . . no
C5 C7 H9 111(2) . . . no
C5 C7 H10 109(2) . . . no
H8 C7 H9 118(4) . . . no
H8 C7 H10 101(3) . . . no
H9 C7 H10 103(3) . . . no
P3 C8 C9 116.1(3) . . . no
P3 C8 C10 110.9(3) . . . no
P3 C8 H11 102.3(18) . . . no
C9 C8 C10 111.7(3) . . . no
C9 C8 H11 103.7(19) . . . no
C10 C8 H11 111.4(19) . . . no
P11 C12 H18 116(3) . . . no
P11 C12 H19 110(2) . . . no
P11 C12 H20 113(3) . . . no
H18 C12 H19 107(3) . . . no
H18 C12 H20 100(3) . . . no
H19 C12 H20 110(3) . . . no
P11 C13 C15 110.5(3) . . . no
P11 C13 C14 116.8(3) . . . no
P11 C13 H21 103(2) . . . no
C15 C13 C14 110.8(4) . . . no
C15 C13 H21 112(2) . . . no
C14 C13 H21 103(2) . . . no
C13 C14 H22 105(4) . . . no
C13 C14 H23 109(3) . . . no
C13 C14 H24 112(2) . . . no
H22 C14 H23 120(5) . . . no
H22 C14 H24 103(4) . . . no
H23 C14 H24 107(4) . . . no
P11 C16 C17 113.3(3) . . . no
P11 C16 C18 114.8(3) . . . no
P11 C16 H28 115(4) . . . no
C17 C16 C18 108.8(4) . . . no
C17 C16 H28 110(4) . . . no
C18 C16 H28 93(4) . . . no
C16 C17 H29 121(4) . . . no
C16 C17 H30 120(3) . . . no
C16 C17 H31 106(2) . . . no
H29 C17 H30 99(4) . . . no
H29 C17 H31 114(4) . . . no
H30 C17 H31 95(3) . . . no
C16 C18 H32 113(3) . . . no
C16 C18 H33 111(2) . . . no
C16 C18 H34 111(3) . . . no
H32 C18 H33 103(3) . . . no
H32 C18 H34 105(4) . . . no
H33 C18 H34 113(4) . . . no
Ru1 C19 CL20 165.3(11) . . . no
Ru1 C19 O21 177.2(9) . . . no
CL20 C19 O21 16.7(6) . . . no
Ru1 C22 CL23 163.9(15) . . . no
Ru1 C22 O24 176.9(11) . . . no
CL23 C22 O24 18.7(10) . . . no

loop_
_geom_bond_atom_site_label_1
_geom_bond_atom_site_label_2
_geom_bond_distance
_geom_bond_site_symmetry_1
_geom_bond_site_symmetry_2
_geom_bond_publ_flag
Ru1 Cl2 2.4874(9) . 8_557 no
Ru1 Cl2 2.4874(9) . 8_557 no
Ru1 Cl2 2.4943(9) . . no
Ru1 CL20 2.436(3) . . no
Ru1 CL23 2.438(2) . . no
Ru1 P3 2.3182(9) . . no
Ru1 P11 2.3203(10) . . no
Ru1 C19 1.773(9) . . no
Ru1 C22 1.898(10) . . no
CL20 O21 0.631(5) . . no
CL20 C19 0.680(8) . . no
CL23 O24 0.547(7) . . no
CL23 C22 0.557(9) . . no
P3 C4 1.821(4) . . no
P3 C5 1.857(4) . . no
P3 C8 1.853(4) . . no
P11 C12 1.824(4) . . no
P11 C13 1.857(4) . . no
P11 C16 1.865(4) . . no
C9 C8 1.556(5) . . no
C9 H12 0.947(5) . . no
C9 H13 0.946(4) . . no
C9 H14 0.977(5) . . no
C10 C8 1.558(6) . . no
C10 H15 0.964(6) . . no
C10 H16 0.968(4) . . no
C10 H17 0.936(5) . . no
C15 C13 1.548(6) . . no
C15 H25 0.964(5) . . no
C15 H26 0.946(5) . . no
C15 H27 0.978(5) . . no
O21 C19 1.251(9) . . no
O24 C22 1.044(11) . . no
C4 H1 0.98(4) . . no
C4 H2 1.00(4) . . no
C4 H3 0.89(4) . . no
C5 C6 1.519(5) . . no
C5 C7 1.534(5) . . no
C5 H4 0.91(4) . . no
C6 H5 0.91(3) . . no
C6 H6 0.85(4) . . no
C6 H7 1.00(4) . . no
C7 H8 0.88(4) . . no
C7 H9 0.89(4) . . no
C7 H10 1.05(4) . . no
C8 H11 1.11(4) . . no
C12 H18 0.99(4) . . no
C12 H19 0.93(4) . . no
C12 H20 0.82(4) . . no
C13 C14 1.521(6) . . no
C13 H21 0.97(3) . . no
C14 H22 0.75(5) . . no
C14 H23 0.97(5) . . no
C14 H24 1.04(4) . . no
C16 C17 1.522(7) . . no
C16 C18 1.522(6) . . no
C16 H28 0.69(4) . . no
C17 H29 0.74(4) . . no
C17 H30 1.01(5) . . no
C17 H31 0.97(4) . . no
C18 H32 0.78(4) . . no
C18 H33 0.97(4) . . no
C18 H34 0.85(4) . . no
